data_4331042
loop_
_publ_author_name
'Mark Irwin'
'Laurence R. Doyle'
'Tobias Kr\"amer'
'Radovan Herchel'
'John E. McGrady'
'Jose M. Goicoechea'

_publ_contact_author
;
 Dr. J. M. Goicoechea           
 Chemistry Research Laboratory
 University of Oxford
 Mansfield Road
 Oxford
 OX1 3TA
 UK
;
_publ_contact_author_email jose.goicoechea@chem.ox.ac.uk
_publ_contact_author_fax '+44 1865 272690'
_publ_contact_author_phone '+44 1865 275961'
_publ_section_title
;
 A Homologous Series of First-Row Transition-Metal Complexes of
 2,2'-Bipyridine and their Ligand Radical Derivatives: Trends in
 Structure, Magnetism, and Bonding
;
_journal_name_full 'Inorganic Chemistry'
_journal_page_first 12301
_journal_page_last 12312
_journal_paper_doi 10.1021/ic301587f
_journal_volume 51
_journal_year 2012
_chemical_formula_moiety 'C20 H40 K O8, C28 H30 Mn N2'
_chemical_formula_sum 'C48 H70 K Mn N2 O8'
_chemical_formula_weight 897.10
_chemical_name_systematic
; 
[K(18-crown-6)(THF)2][Mn(2,2'bipy)(C9H11)2]
;
_space_group_IT_number 43
_symmetry_cell_setting orthorhombic
_symmetry_space_group_name_Hall 'F 2 -2d'
_symmetry_space_group_name_H-M 'F d d 2'
_atom_sites_solution_hydrogens geom
_atom_sites_solution_primary direct
_atom_sites_solution_secondary difmap
_audit_creation_method SHELXL-97
_cell_angle_alpha 90.00
_cell_angle_beta 90.00
_cell_angle_gamma 90.00
_cell_formula_units_Z 8
_cell_length_a 13.0840(2)
_cell_length_b 32.1910(4)
_cell_length_c 23.1510(3)
_cell_measurement_reflns_used 4379
_cell_measurement_temperature 150(2)
_cell_measurement_theta_max 31.4064
_cell_measurement_theta_min 2.5276
_cell_volume 9750.9(2)
_computing_cell_refinement
;
CrystalClear-SM Expert 2.0 r4 (Rigaku, 2009)
;
_computing_data_collection
;
CrystalClear-SM Expert 2.0 r4 (Rigaku, 2009)
;
_computing_data_reduction
;
CrystalClear-SM Expert 2.0 r4 (Rigaku, 2009)
;
_computing_molecular_graphics 'WinGX (Farrugia, 2005)'
_computing_publication_material 'XCIF (Sheldrick, 2001)'
_computing_structure_refinement 'SHELXL-97 (Sheldrick, 1997)'
_computing_structure_solution 'SHELXS-97 (Sheldrick, 1990)'
_diffrn_ambient_temperature 150(2)
_diffrn_measured_fraction_theta_full 0.992
_diffrn_measured_fraction_theta_max 0.992
_diffrn_measurement_device_type 'Rigaku KappaCCD'
_diffrn_measurement_method 'phi and omega scans'
_diffrn_radiation_monochromator 'Double Si-111 crystal'
_diffrn_radiation_source synchrotron
_diffrn_radiation_type synchrotron
_diffrn_radiation_wavelength 0.68890
_diffrn_reflns_av_R_equivalents 0.0630
_diffrn_reflns_av_sigmaI/netI 0.0450
_diffrn_reflns_limit_h_max 15
_diffrn_reflns_limit_h_min -16
_diffrn_reflns_limit_k_max 38
_diffrn_reflns_limit_k_min -39
_diffrn_reflns_limit_l_max 28
_diffrn_reflns_limit_l_min -21
_diffrn_reflns_number 10294
_diffrn_reflns_theta_full 25.00
_diffrn_reflns_theta_max 25.00
_diffrn_reflns_theta_min 2.53
_exptl_absorpt_coefficient_mu 0.407
_exptl_absorpt_correction_T_max 0.9919
_exptl_absorpt_correction_T_min 0.9527
_exptl_absorpt_correction_type multi-scan
_exptl_absorpt_process_details 'Jacobson, R. (1998) Private communication'
_exptl_crystal_colour green
_exptl_crystal_density_diffrn 1.222
_exptl_crystal_description plate
_exptl_crystal_F_000 3840
_exptl_crystal_size_max 0.12
_exptl_crystal_size_mid 0.08
_exptl_crystal_size_min 0.02
_refine_diff_density_max 0.291
_refine_diff_density_min -0.217
_refine_diff_density_rms 0.037
_refine_ls_abs_structure_details 'Flack H D (1983), Acta Cryst. A39, 876-881'
_refine_ls_abs_structure_Flack 0.02(2)
_refine_ls_extinction_method none
_refine_ls_goodness_of_fit_ref 1.063
_refine_ls_hydrogen_treatment constr
_refine_ls_matrix_type full
_refine_ls_number_parameters 300
_refine_ls_number_reflns 4039
_refine_ls_number_restraints 17
_refine_ls_restrained_S_all 1.064
_refine_ls_R_factor_all 0.0507
_refine_ls_R_factor_gt 0.0432
_refine_ls_shift/su_max 0.000
_refine_ls_shift/su_mean 0.000
_refine_ls_structure_factor_coef Fsqd
_refine_ls_weighting_details 'calc w=1/[\s^2^(Fo^2^)+(0.0621P)^2^+3.5375P] where P=(Fo^2^+2Fc^2^)/3'
_refine_ls_weighting_scheme calc
_refine_ls_wR_factor_gt 0.1089
_refine_ls_wR_factor_ref 0.1156
_reflns_number_gt 3540
_reflns_number_total 4039
_reflns_threshold_expression >2\s(I)
_cod_data_source_file ic301587f_si_002_5.cif
_cod_data_source_block 2-(a)
_cod_original_sg_symbol_Hall 'P 2c -2n'
_cod_database_code 4331042

loop_
_symmetry_equiv_pos_as_xyz
'x, y, z'
'-x, -y, z'
'-x+1/4, y+1/4, z+1/4'
'x+3/4, -y+3/4, z+1/4'
'x, y+1/2, z+1/2'
'-x, -y+1/2, z+1/2'
'-x+1/4, y+3/4, z+3/4'
'x+3/4, -y+5/4, z+3/4'
'x+1/2, y, z+1/2'
'-x+1/2, -y, z+1/2'
'-x+3/4, y+1/4, z+3/4'
'x+5/4, -y+3/4, z+3/4'
'x+1/2, y+1/2, z'
'-x+1/2, -y+1/2, z'
'-x+3/4, y+3/4, z+1/4'
'x+5/4, -y+5/4, z+1/4'

loop_
_atom_site_label
_atom_site_type_symbol
_atom_site_fract_x
_atom_site_fract_y
_atom_site_fract_z
_atom_site_U_iso_or_equiv
_atom_site_adp_type
_atom_site_occupancy
_atom_site_symmetry_multiplicity
_atom_site_calc_flag
_atom_site_refinement_flags
_atom_site_disorder_assembly
_atom_site_disorder_group
Mn1 Mn 0.0000 0.0000 0.00378(2) 0.04480(17) Uani 1 2 d S . .
N1 N 0.00290(17) 0.04132(7) -0.06865(11) 0.0458(6) Uani 1 1 d . . .
C1 C 0.0004(2) 0.08285(10) -0.06812(15) 0.0554(8) Uani 1 1 d . . .
H1 H 0.0015 0.0962 -0.0315 0.067 Uiso 1 1 calc R . .
C2 C -0.0036(3) 0.10771(11) -0.11633(16) 0.0626(9) Uani 1 1 d . . .
H2 H -0.0057 0.1371 -0.1131 0.075 Uiso 1 1 calc R . .
C3 C -0.0046(3) 0.08820(12) -0.17016(16) 0.0612(9) Uani 1 1 d . . .
H3 H -0.0064 0.1043 -0.2046 0.073 Uiso 1 1 calc R . .
C4 C -0.0030(2) 0.04635(11) -0.17293(14) 0.0533(8) Uani 1 1 d . . .
H4 H -0.0043 0.0330 -0.2095 0.064 Uiso 1 1 calc R . .
C5 C 0.0007(2) 0.02209(9) -0.12197(13) 0.0447(6) Uani 1 1 d . . .
C11 C -0.1296(3) 0.00899(9) 0.05954(14) 0.0507(7) Uani 1 1 d . . .
C12 C -0.1326(2) 0.04243(10) 0.09924(12) 0.0524(7) Uani 1 1 d . . .
C13 C -0.2051(3) 0.04465(12) 0.14346(14) 0.0613(8) Uani 1 1 d . . .
H13 H -0.2042 0.0676 0.1693 0.074 Uiso 1 1 calc R . .
C14 C -0.2773(3) 0.01435(14) 0.15002(17) 0.0683(10) Uani 1 1 d . . .
C15 C -0.2779(3) -0.01821(13) 0.11137(16) 0.0637(9) Uani 1 1 d . . .
H15 H -0.3274 -0.0396 0.1157 0.076 Uiso 1 1 calc R . .
C16 C -0.2084(3) -0.02061(11) 0.06628(14) 0.0561(8) Uani 1 1 d . . .
C17 C -0.0565(3) 0.07719(10) 0.09439(15) 0.0624(8) Uani 1 1 d . . .
H17A H -0.0112 0.0718 0.0627 0.075 Uiso 0.50 1 d PR . .
H17B H -0.0178 0.0791 0.1295 0.075 Uiso 0.50 1 d PR . .
H17C H -0.0920 0.1029 0.0879 0.075 Uiso 0.50 1 d PR . .
H17D H -0.0695 0.0974 0.1240 0.075 Uiso 0.50 1 d PR . .
H17E H -0.0628 0.0901 0.0572 0.075 Uiso 0.50 1 d PR . .
H17F H 0.0114 0.0663 0.0988 0.075 Uiso 0.50 1 d PR . .
C18 C -0.3552(3) 0.01588(19) 0.19866(19) 0.0933(15) Uani 1 1 d . . .
H18A H -0.3986 -0.0081 0.1966 0.112 Uiso 0.50 1 d PR . .
H18B H -0.3960 0.0405 0.1950 0.112 Uiso 0.50 1 d PR . .
H18C H -0.3204 0.0162 0.2352 0.112 Uiso 0.50 1 d PR . .
H18D H -0.3447 0.0405 0.2212 0.112 Uiso 0.50 1 d PR . .
H18E H -0.3473 -0.0081 0.2228 0.112 Uiso 0.50 1 d PR . .
H18F H -0.4229 0.0162 0.1826 0.112 Uiso 0.50 1 d PR . .
C19 C -0.2171(3) -0.05565(11) 0.02373(18) 0.0682(10) Uani 1 1 d . . .
H19A H -0.1641 -0.0532 -0.0047 0.082 Uiso 0.50 1 d PR . .
H19B H -0.2826 -0.0545 0.0051 0.082 Uiso 0.50 1 d PR . .
H19C H -0.2103 -0.0817 0.0436 0.082 Uiso 0.50 1 d PR . .
H19D H -0.2739 -0.0730 0.0341 0.082 Uiso 0.50 1 d PR . .
H19E H -0.1554 -0.0717 0.0242 0.082 Uiso 0.50 1 d PR . .
H19F H -0.2278 -0.0445 -0.0143 0.082 Uiso 0.50 1 d PR . .
K1 K 0.0000 0.0000 0.36956(4) 0.0564(3) Uani 1 2 d S . .
O11 O 0.09554(19) 0.02089(7) 0.26603(10) 0.0632(6) Uani 1 1 d . A .
O12 O 0.16552(18) 0.05653(8) 0.36960(12) 0.0719(7) Uani 1 1 d . A .
O13 O 0.0954(2) 0.02081(10) 0.47188(12) 0.0816(8) Uani 1 1 d . A .
C101 C 0.0281(3) 0.02000(12) 0.21773(16) 0.0709(10) Uani 1 1 d . . .
H10I H 0.0676 0.0229 0.1815 0.085 Uiso 1 1 calc R A .
H10J H -0.0208 0.0434 0.2202 0.085 Uiso 1 1 calc R . .
C102 C 0.1538(3) 0.05797(12) 0.2677(2) 0.0759(11) Uani 1 1 d . . .
H10A H 0.1077 0.0822 0.2710 0.091 Uiso 1 1 calc R A .
H10B H 0.1938 0.0608 0.2316 0.091 Uiso 1 1 calc R . .
C103 C 0.2240(3) 0.05651(14) 0.3182(2) 0.0809(12) Uani 1 1 d . A .
H10G H 0.2665 0.0311 0.3164 0.097 Uiso 1 1 calc R . .
H10H H 0.2700 0.0809 0.3176 0.097 Uiso 1 1 calc R . .
C104 C 0.2275(3) 0.05316(15) 0.4197(2) 0.0900(14) Uani 1 1 d . . .
H10C H 0.2784 0.0759 0.4204 0.108 Uiso 1 1 calc R A .
H10D H 0.2648 0.0264 0.4193 0.108 Uiso 1 1 calc R . .
C105 C 0.1616(4) 0.05557(16) 0.4715(2) 0.0947(16) Uani 1 1 d . A .
H10E H 0.2042 0.0556 0.5068 0.114 Uiso 1 1 calc R . .
H10F H 0.1212 0.0816 0.4707 0.114 Uiso 1 1 calc R . .
C106 C 0.0289(4) 0.02021(17) 0.52031(18) 0.0967(17) Uani 1 1 d . . .
H10K H -0.0196 0.0438 0.5181 0.116 Uiso 1 1 calc R A .
H10L H 0.0689 0.0229 0.5564 0.116 Uiso 1 1 calc R . .
O1S O -0.1324(8) 0.0641(3) 0.3771(4) 0.075(3) Uani 0.58(4) 1 d P A 1
C1S C -0.2206(9) 0.0674(5) 0.3435(7) 0.110(6) Uani 0.58(4) 1 d PU A 1
H1S1 H -0.2814 0.0602 0.3669 0.132 Uiso 0.58(4) 1 calc PR A 1
H1S2 H -0.2168 0.0479 0.3104 0.132 Uiso 0.58(4) 1 calc PR A 1
C4S C -0.1107(12) 0.1032(5) 0.3974(5) 0.101(5) Uani 0.58(4) 1 d P A 1
H4S1 H -0.0409 0.1115 0.3858 0.121 Uiso 0.58(4) 1 calc PR A 1
H4S2 H -0.1148 0.1036 0.4401 0.121 Uiso 0.58(4) 1 calc PR A 1
O1T O -0.103(2) 0.0706(9) 0.350(2) 0.162(12) Uani 0.42(4) 1 d PD A 2
C1T C -0.2103(17) 0.0675(4) 0.3358(11) 0.133(12) Uani 0.42(4) 1 d PDU A 2
H1T1 H -0.2219 0.0493 0.3020 0.160 Uiso 0.42(4) 1 calc PR A 2
H1T2 H -0.2520 0.0577 0.3688 0.160 Uiso 0.42(4) 1 calc PR A 2
C4T C -0.090(2) 0.1075(6) 0.3833(19) 0.173(14) Uani 0.42(4) 1 d PD A 2
H4T1 H -0.0292 0.1233 0.3696 0.207 Uiso 0.42(4) 1 calc PR A 2
H4T2 H -0.0809 0.1011 0.4248 0.207 Uiso 0.42(4) 1 calc PR A 2
C2S C -0.2284(5) 0.1092(2) 0.3231(3) 0.122(2) Uani 1 1 d D . .
H2S1 H -0.3002 0.1173 0.3158 0.147 Uiso 1 1 calc R A 1
H2S2 H -0.1874 0.1136 0.2877 0.147 Uiso 1 1 calc R A 1
C3S C -0.1853(6) 0.13120(19) 0.3730(4) 0.144(3) Uani 1 1 d D A .
H3S1 H -0.1524 0.1574 0.3607 0.173 Uiso 1 1 calc R B 1
H3S2 H -0.2393 0.1377 0.4015 0.173 Uiso 1 1 calc R B 1

loop_
_atom_site_aniso_label
_atom_site_aniso_U_11
_atom_site_aniso_U_22
_atom_site_aniso_U_33
_atom_site_aniso_U_23
_atom_site_aniso_U_13
_atom_site_aniso_U_12
Mn1 0.0527(4) 0.0435(3) 0.0383(3) 0.000 0.000 0.0007(3)
N1 0.0500(14) 0.0455(13) 0.0418(14) 0.0027(10) 0.0033(9) 0.0003(9)
C1 0.068(2) 0.0477(16) 0.0502(19) 0.0023(14) 0.0070(14) 0.0017(13)
C2 0.075(2) 0.0478(16) 0.065(2) 0.0127(15) 0.0114(15) 0.0020(16)
C3 0.066(2) 0.064(2) 0.0534(19) 0.0172(15) 0.0063(14) -0.0004(16)
C4 0.0522(19) 0.066(2) 0.0416(17) 0.0030(13) 0.0040(12) 0.0012(14)
C5 0.0372(14) 0.0566(16) 0.0402(15) 0.0037(13) 0.0014(10) 0.0004(13)
C11 0.0551(18) 0.0528(15) 0.0444(16) 0.0112(12) -0.0002(13) 0.0023(14)
C12 0.0577(18) 0.0585(16) 0.0409(16) 0.0035(13) 0.0007(12) 0.0112(15)
C13 0.057(2) 0.082(2) 0.0447(17) 0.0020(16) -0.0004(14) 0.0147(18)
C14 0.053(2) 0.101(3) 0.0506(19) 0.0175(19) 0.0050(15) 0.0152(19)
C15 0.0486(17) 0.083(2) 0.059(2) 0.0233(18) -0.0008(15) 0.0036(17)
C16 0.0565(19) 0.0603(18) 0.0514(18) 0.0142(14) -0.0019(14) 0.0039(15)
C17 0.079(2) 0.0575(18) 0.0507(18) -0.0059(14) 0.0022(15) 0.0074(17)
C18 0.061(2) 0.157(4) 0.062(3) 0.021(3) 0.0166(18) 0.010(3)
C19 0.070(2) 0.060(2) 0.075(3) 0.0106(17) -0.0002(18) -0.0095(17)
K1 0.0512(6) 0.0684(6) 0.0494(6) 0.000 0.000 0.0036(5)
O11 0.0702(15) 0.0649(14) 0.0545(14) 0.0093(10) 0.0039(11) 0.0043(11)
O12 0.0521(13) 0.0739(15) 0.0896(18) -0.0079(13) -0.0092(13) 0.0053(11)
O13 0.0784(19) 0.104(2) 0.0620(16) -0.0200(14) -0.0155(13) 0.0219(17)
C101 0.088(3) 0.076(2) 0.049(2) 0.0102(17) 0.0059(17) 0.019(2)
C102 0.077(2) 0.064(2) 0.086(3) 0.0133(19) 0.017(2) 0.0033(18)
C103 0.058(2) 0.071(2) 0.114(4) 0.000(2) 0.011(2) 0.0009(19)
C104 0.068(3) 0.078(3) 0.124(4) -0.012(3) -0.035(3) 0.004(2)
C105 0.096(3) 0.100(3) 0.088(3) -0.029(3) -0.045(3) 0.031(3)
C106 0.111(4) 0.133(4) 0.046(2) -0.011(2) -0.009(2) 0.050(3)
O1S 0.060(4) 0.061(4) 0.104(6) 0.000(3) -0.015(3) 0.009(3)
C1S 0.065(6) 0.145(13) 0.120(10) 0.060(10) -0.022(6) -0.036(7)
C4S 0.110(9) 0.120(11) 0.072(7) 0.034(7) -0.036(5) -0.043(7)
O1T 0.090(12) 0.141(14) 0.26(3) -0.079(17) -0.062(15) 0.043(10)
C1T 0.15(2) 0.078(11) 0.17(2) -0.075(14) -0.049(14) 0.051(11)
C4T 0.133(16) 0.055(8) 0.33(3) -0.074(14) -0.130(19) 0.032(10)
C2S 0.104(4) 0.129(5) 0.134(5) 0.042(4) -0.035(3) -0.026(4)
C3S 0.130(5) 0.089(4) 0.214(8) -0.032(4) -0.034(6) 0.013(4)

loop_
_atom_type_symbol
_atom_type_description
_atom_type_scat_dispersion_real
_atom_type_scat_dispersion_imag
_atom_type_scat_source
C C 0.0033 0.0016 'International Tables Vol C Tables 4.2.6.8 and 6.1.1.4'
H H 0.0000 0.0000 'International Tables Vol C Tables 4.2.6.8 and 6.1.1.4'
K K 0.2009 0.2494 'International Tables Vol C Tables 4.2.6.8 and 6.1.1.4'
Mn Mn 0.3368 0.7283 'International Tables Vol C Tables 4.2.6.8 and 6.1.1.4'
N N 0.0061 0.0033 'International Tables Vol C Tables 4.2.6.8 and 6.1.1.4'
O O 0.0106 0.0060 'International Tables Vol C Tables 4.2.6.8 and 6.1.1.4'

loop_
_geom_angle_atom_site_label_1
_geom_angle_atom_site_label_2
_geom_angle_atom_site_label_3
_geom_angle
_geom_angle_site_symmetry_1
_geom_angle_site_symmetry_3
N1 Mn1 N1 76.86(13) . 2
N1 Mn1 C11 122.66(11) . 2
N1 Mn1 C11 113.60(10) 2 2
N1 Mn1 C11 113.60(10) . .
N1 Mn1 C11 122.66(11) 2 .
C11 Mn1 C11 106.25(17) 2 .
C1 N1 C5 117.1(3) . .
C1 N1 Mn1 127.8(2) . .
C5 N1 Mn1 114.91(19) . .
N1 C1 C2 125.1(3) . .
N1 C1 H1 117.4 . .
C2 C1 H1 117.4 . .
C1 C2 C3 117.6(3) . .
C1 C2 H2 121.2 . .
C3 C2 H2 121.2 . .
C4 C3 C2 119.5(3) . .
C4 C3 H3 120.3 . .
C2 C3 H3 120.3 . .
C3 C4 C5 120.8(3) . .
C3 C4 H4 119.6 . .
C5 C4 H4 119.6 . .
N1 C5 C4 119.9(3) . .
N1 C5 C5 116.64(16) . 2
C4 C5 C5 123.45(19) . 2
C16 C11 C12 114.9(3) . .
C16 C11 Mn1 123.4(2) . .
C12 C11 Mn1 120.9(2) . .
C13 C12 C11 122.2(3) . .
C13 C12 C17 117.8(3) . .
C11 C12 C17 120.0(3) . .
C14 C13 C12 120.9(3) . .
C14 C13 H13 119.5 . .
C12 C13 H13 119.5 . .
C13 C14 C15 118.4(3) . .
C13 C14 C18 121.5(4) . .
C15 C14 C18 120.1(4) . .
C14 C15 C16 121.8(4) . .
C14 C15 H15 119.1 . .
C16 C15 H15 119.1 . .
C15 C16 C11 121.6(3) . .
C15 C16 C19 119.0(3) . .
C11 C16 C19 119.4(3) . .
C12 C17 H17A 109.5 . .
C12 C17 H17B 109.5 . .
H17A C17 H17B 109.5 . .
C12 C17 H17C 109.5 . .
H17A C17 H17C 109.5 . .
H17B C17 H17C 109.5 . .
C12 C17 H17D 109.5 . .
H17A C17 H17D 141.1 . .
H17B C17 H17D 56.2 . .
H17C C17 H17D 56.3 . .
C12 C17 H17E 109.4 . .
H17A C17 H17E 56.2 . .
H17B C17 H17E 141.1 . .
H17C C17 H17E 56.3 . .
H17D C17 H17E 109.5 . .
C12 C17 H17F 109.5 . .
H17A C17 H17F 56.3 . .
H17B C17 H17F 56.3 . .
H17C C17 H17F 141.1 . .
H17D C17 H17F 109.5 . .
H17E C17 H17F 109.5 . .
C14 C18 H18A 109.5 . .
C14 C18 H18B 109.5 . .
H18A C18 H18B 109.5 . .
C14 C18 H18C 109.5 . .
H18A C18 H18C 109.5 . .
H18B C18 H18C 109.5 . .
C14 C18 H18D 109.5 . .
H18A C18 H18D 141.1 . .
H18B C18 H18D 56.3 . .
H18C C18 H18D 56.2 . .
C14 C18 H18E 109.5 . .
H18A C18 H18E 56.3 . .
H18B C18 H18E 141.1 . .
H18C C18 H18E 56.2 . .
H18D C18 H18E 109.5 . .
C14 C18 H18F 109.5 . .
H18A C18 H18F 56.3 . .
H18B C18 H18F 56.2 . .
H18C C18 H18F 141.1 . .
H18D C18 H18F 109.5 . .
H18E C18 H18F 109.5 . .
C16 C19 H19A 109.5 . .
C16 C19 H19B 109.5 . .
H19A C19 H19B 109.5 . .
C16 C19 H19C 109.5 . .
H19A C19 H19C 109.5 . .
H19B C19 H19C 109.5 . .
C16 C19 H19D 109.5 . .
H19A C19 H19D 141.0 . .
H19B C19 H19D 56.2 . .
H19C C19 H19D 56.3 . .
C16 C19 H19E 109.5 . .
H19A C19 H19E 56.3 . .
H19B C19 H19E 141.1 . .
H19C C19 H19E 56.2 . .
H19D C19 H19E 109.5 . .
C16 C19 H19F 109.4 . .
H19A C19 H19F 56.2 . .
H19B C19 H19F 56.3 . .
H19C C19 H19F 141.0 . .
H19D C19 H19F 109.5 . .
H19E C19 H19F 109.5 . .
O1T K1 O1T 161(2) 2 .
O1T K1 O1S 16.1(11) 2 2
O1T K1 O1S 169.1(11) . 2
O1T K1 O1S 169.1(11) 2 .
O1T K1 O1S 16.1(11) . .
O1S K1 O1S 172.6(4) 2 .
O1T K1 O13 99.4(6) 2 2
O1T K1 O13 96.9(12) . 2
O1S K1 O13 92.8(2) 2 2
O1S K1 O13 80.8(2) . 2
O1T K1 O13 96.9(12) 2 .
O1T K1 O13 99.4(6) . .
O1S K1 O13 80.8(2) 2 .
O1S K1 O13 92.8(2) . .
O13 K1 O13 61.78(15) 2 .
O1T K1 O11 83.1(12) 2 2
O1T K1 O11 80.6(6) . 2
O1S K1 O11 99.1(2) 2 2
O1S K1 O11 87.3(2) . 2
O13 K1 O11 118.47(9) 2 2
O13 K1 O11 179.75(11) . 2
O1T K1 O11 80.6(6) 2 .
O1T K1 O11 83.1(12) . .
O1S K1 O11 87.3(2) 2 .
O1S K1 O11 99.1(2) . .
O13 K1 O11 179.75(10) 2 .
O13 K1 O11 118.47(9) . .
O11 K1 O11 61.27(11) 2 .
O1T K1 O12 80.8(7) 2 2
O1T K1 O12 99.2(7) . 2
O1S K1 O12 90.0(2) 2 2
O1S K1 O12 90.0(2) . 2
O13 K1 O12 59.82(10) 2 2
O13 K1 O12 120.15(10) . 2
O11 K1 O12 60.09(8) 2 2
O11 K1 O12 119.95(8) . 2
O1T K1 O12 99.2(7) 2 .
O1T K1 O12 80.8(7) . .
O1S K1 O12 90.0(2) 2 .
O1S K1 O12 90.0(2) . .
O13 K1 O12 120.15(10) 2 .
O13 K1 O12 59.82(10) . .
O11 K1 O12 119.95(8) 2 .
O11 K1 O12 60.09(8) . .
O12 K1 O12 179.96(15) 2 .
C102 O11 C101 111.8(3) . .
C102 O11 K1 114.9(2) . .
C101 O11 K1 113.1(2) . .
C103 O12 C104 112.2(3) . .
C103 O12 K1 114.4(2) . .
C104 O12 K1 112.9(3) . .
C105 O13 C106 113.0(4) . .
C105 O13 K1 117.6(3) . .
C106 O13 K1 113.4(3) . .
O11 C101 C101 109.0(3) . 2
O11 C101 H10I 109.9 . .
C101 C101 H10I 109.9 2 .
O11 C101 H10J 109.9 . .
C101 C101 H10J 109.9 2 .
H10I C101 H10J 108.3 . .
O11 C102 C103 109.1(3) . .
O11 C102 H10A 109.9 . .
C103 C102 H10A 109.9 . .
O11 C102 H10B 109.9 . .
C103 C102 H10B 109.9 . .
H10A C102 H10B 108.3 . .
O12 C103 C102 109.1(3) . .
O12 C103 H10G 109.9 . .
C102 C103 H10G 109.9 . .
O12 C103 H10H 109.9 . .
C102 C103 H10H 109.9 . .
H10G C103 H10H 108.3 . .
O12 C104 C105 109.0(3) . .
O12 C104 H10C 109.9 . .
C105 C104 H10C 109.9 . .
O12 C104 H10D 109.9 . .
C105 C104 H10D 109.9 . .
H10C C104 H10D 108.3 . .
O13 C105 C104 108.7(3) . .
O13 C105 H10E 110.0 . .
C104 C105 H10E 110.0 . .
O13 C105 H10F 110.0 . .
C104 C105 H10F 110.0 . .
H10E C105 H10F 108.3 . .
O13 C106 C106 108.7(3) . 2
O13 C106 H10K 110.0 . .
C106 C106 H10K 110.0 2 .
O13 C106 H10L 110.0 . .
C106 C106 H10L 110.0 2 .
H10K C106 H10L 108.3 . .
C4S O1S C1S 107.1(11) . .
C4S O1S K1 126.1(8) . .
C1S O1S K1 123.5(9) . .
O1S C1S C2S 108.3(9) . .
O1S C1S H1S1 110.0 . .
C2S C1S H1S1 110.0 . .
O1S C1S H1S2 110.0 . .
C2S C1S H1S2 110.0 . .
H1S1 C1S H1S2 108.4 . .
O1S C4S C3S 107.3(9) . .
O1S C4S H4S1 110.3 . .
C3S C4S H4S1 110.3 . .
O1S C4S H4S2 110.3 . .
C3S C4S H4S2 110.3 . .
H4S1 C4S H4S2 108.5 . .
C4T O1T C1T 107.8(14) . .
C4T O1T K1 123.8(15) . .
C1T O1T K1 118.0(16) . .
C2S C1T O1T 98.5(15) . .
C2S C1T H1T1 112.1 . .
O1T C1T H1T1 112.1 . .
C2S C1T H1T2 112.1 . .
O1T C1T H1T2 112.1 . .
H1T1 C1T H1T2 109.7 . .
O1T C4T C3S 103.7(13) . .
O1T C4T H4T1 111.0 . .
C3S C4T H4T1 111.0 . .
O1T C4T H4T2 111.0 . .
C3S C4T H4T2 111.0 . .
H4T1 C4T H4T2 109.0 . .
C1T C2S C3S 103.5(9) . .
C1S C2S C3S 99.6(8) . .
C1T C2S H2S1 116.8 . .
C1S C2S H2S1 111.8 . .
C3S C2S H2S1 111.8 . .
C1T C2S H2S2 102.9 . .
C1S C2S H2S2 111.8 . .
C3S C2S H2S2 111.8 . .
H2S1 C2S H2S2 109.6 . .
C4S C3S C2S 105.4(7) . .
C2S C3S C4T 101.7(10) . .
C4S C3S H3S1 110.7 . .
C2S C3S H3S1 110.7 . .
C4T C3S H3S1 96.7 . .
C4S C3S H3S2 110.7 . .
C2S C3S H3S2 110.7 . .
C4T C3S H3S2 127.1 . .
H3S1 C3S H3S2 108.8 . .

loop_
_geom_bond_atom_site_label_1
_geom_bond_atom_site_label_2
_geom_bond_distance
_geom_bond_site_symmetry_2
Mn1 N1 2.141(2) .
Mn1 N1 2.141(2) 2
Mn1 C11 2.151(3) 2
Mn1 C11 2.151(3) .
N1 C1 1.337(4) .
N1 C5 1.381(4) .
C1 C2 1.374(5) .
C1 H1 0.9500 .
C2 C3 1.396(5) .
C2 H2 0.9500 .
C3 C4 1.349(5) .
C3 H3 0.9500 .
C4 C5 1.416(4) .
C4 H4 0.9500 .
C5 C5 1.422(6) 2
C11 C16 1.412(5) .
C11 C12 1.416(5) .
C12 C13 1.397(5) .
C12 C17 1.501(5) .
C13 C14 1.366(6) .
C13 H13 0.9500 .
C14 C15 1.378(6) .
C14 C18 1.520(5) .
C15 C16 1.387(5) .
C15 H15 0.9500 .
C16 C19 1.502(5) .
C17 H17A 0.9601 .
C17 H17B 0.9601 .
C17 H17C 0.9600 .
C17 H17D 0.9600 .
C17 H17E 0.9600 .
C17 H17F 0.9601 .
C18 H18A 0.9599 .
C18 H18B 0.9600 .
C18 H18C 0.9600 .
C18 H18D 0.9602 .
C18 H18E 0.9598 .
C18 H18F 0.9601 .
C19 H19A 0.9600 .
C19 H19B 0.9600 .
C19 H19C 0.9601 .
C19 H19D 0.9600 .
C19 H19E 0.9601 .
C19 H19F 0.9601 .
K1 O1T 2.68(2) 2
K1 O1T 2.68(2) .
K1 O1S 2.701(10) 2
K1 O1S 2.701(10) .
K1 O13 2.760(3) 2
K1 O13 2.760(3) .
K1 O11 2.786(2) 2
K1 O11 2.786(2) .
K1 O12 2.829(2) 2
K1 O12 2.829(2) .
O11 C102 1.416(5) .
O11 C101 1.425(5) .
O12 C103 1.414(5) .
O12 C104 1.420(5) .
O13 C105 1.415(6) .
O13 C106 1.420(6) .
C101 C101 1.483(9) 2
C101 H10I 0.9900 .
C101 H10J 0.9900 .
C102 C103 1.487(7) .
C102 H10A 0.9900 .
C102 H10B 0.9900 .
C103 H10G 0.9900 .
C103 H10H 0.9900 .
C104 C105 1.479(7) .
C104 H10C 0.9900 .
C104 H10D 0.9900 .
C105 H10E 0.9900 .
C105 H10F 0.9900 .
C106 C106 1.505(12) 2
C106 H10K 0.9900 .
C106 H10L 0.9900 .
O1S C4S 1.371(16) .
O1S C1S 1.395(15) .
C1S C2S 1.429(15) .
C1S H1S1 0.9900 .
C1S H1S2 0.9900 .
C4S C3S 1.444(15) .
C4S H4S1 0.9900 .
C4S H4S2 0.9900 .
O1T C4T 1.423(16) .
O1T C1T 1.444(17) .
C1T C2S 1.393(15) .
C1T H1T1 0.9900 .
C1T H1T2 0.9900 .
C4T C3S 1.485(15) .
C4T H4T1 0.9900 .
C4T H4T2 0.9900 .
C2S C3S 1.468(9) .
C2S H2S1 0.9900 .
C2S H2S2 0.9900 .
C3S H3S1 0.9900 .
C3S H3S2 0.9900 .
